data_4061995
loop_
_publ_author_name
'Moores, Audrey'
'Ricard, Louis'
'Le Floch, Pascal'
'M\'ezailles, Nicolas'

_publ_section_title
;
First X-Ray Crystal Study and DFT Calculations of Anionic
\l^4-Phosphinines
;
_journal_name_full Organometallics
_journal_page_first 1960
_journal_paper_doi 10.1021/om030023x
_journal_volume 22
_journal_year 2003
_chemical_formula_sum 'C40 H64 Li O4 P Si2'
_chemical_formula_weight 703.00
_space_group_IT_number 19
_symmetry_cell_setting orthorhombic
_symmetry_space_group_name_Hall 'P 2ac 2ab'
_symmetry_space_group_name_H-M 'P 21 21 21'
_cell_angle_alpha 90.000(5)
_cell_angle_beta 90.000(5)
_cell_angle_gamma 90.000(5)
_cell_formula_units_Z 4
_cell_length_a 10.842(5)
_cell_length_b 18.047(5)
_cell_length_c 21.942(5)
_cell_measurement_temperature 150.0(10)
_cell_volume 4293(3)
_diffrn_ambient_temperature 150.0(10)
_exptl_crystal_density_diffrn 1.088
_cod_depositor_comments
;
The following automatic conversions were performed:
'_symmetry_cell_setting' value 'Orthorhombic' changed to 'orthorhombic'
according to '/home/saulius/struct/CIF-dictionaries/cif_core.dic'
dictionary named 'cif_core.dic' version 2.4.1 from 2010-06-29.

Automatic conversion script
Id: cif_fix_enum 1527 2010-12-29 10:47:43Z saulius 
;
_cod_database_code 4061995

loop_
_symmetry_equiv_pos_as_xyz
'x, y, z'
'-x+1/2, -y, z+1/2'
'x+1/2, -y+1/2, -z'
'-x, y+1/2, -z+1/2'

loop_
_atom_site_label
_atom_site_type_symbol
_atom_site_fract_x
_atom_site_fract_y
_atom_site_fract_z
_atom_site_U_iso_or_equiv
_atom_site_adp_type
_atom_site_occupancy
_atom_site_symmetry_multiplicity
_atom_site_calc_flag
_atom_site_refinement_flags
_atom_site_disorder_assembly
_atom_site_disorder_group
P1 P -0.18069(9) -0.06719(5) 0.87594(5) 0.0440(3) Uani 1 1 d . . .
Si1 Si -0.24987(9) 0.09795(5) 0.85963(4) 0.0385(2) Uani 1 1 d . . .
Si2 Si 0.01179(10) -0.17519(6) 0.82264(5) 0.0491(3) Uani 1 1 d . . .
O1 O 0.1841(3) -0.03318(14) 0.63294(13) 0.0746(9) Uani 1 1 d . . .
O2 O 0.2511(2) 0.05521(13) 0.74541(10) 0.0490(6) Uani 1 1 d . . .
O3 O 0.4311(3) 0.05213(17) 0.63702(16) 0.0871(11) Uani 1 1 d . . .
O4 O 0.4165(2) -0.08540(13) 0.71689(11) 0.0524(7) Uani 1 1 d . . .
C1 C -0.1619(3) 0.02698(17) 0.90180(15) 0.0352(8) Uani 1 1 d . . .
C2 C -0.0748(3) 0.03956(17) 0.94759(14) 0.0323(8) Uani 1 1 d . . .
C3 C 0.0208(3) -0.00980(17) 0.96101(14) 0.0315(7) Uani 1 1 d . . .
H3 H 0.0680 -0.0013 0.9968 0.038 Uiso 1 1 calc R . .
C4 C 0.0516(3) -0.07190(18) 0.92432(14) 0.0330(8) Uani 1 1 d . . .
C5 C -0.0233(3) -0.10138(18) 0.87881(15) 0.0375(8) Uani 1 1 d . . .
C6 C -0.2444(3) -0.1102(2) 0.94604(19) 0.0567(10) Uani 1 1 d . . .
H6A H -0.2571 -0.1633 0.9392 0.085 Uiso 1 1 calc R . .
H6B H -0.3234 -0.0868 0.9562 0.085 Uiso 1 1 calc R . .
H6C H -0.1864 -0.1031 0.9798 0.085 Uiso 1 1 calc R . .
C7 C -0.4185(3) 0.0975(2) 0.87938(19) 0.0543(10) Uani 1 1 d . . .
H7A H -0.4546 0.0497 0.8679 0.081 Uiso 1 1 calc R . .
H7B H -0.4604 0.1374 0.8572 0.081 Uiso 1 1 calc R . .
H7C H -0.4284 0.1052 0.9233 0.081 Uiso 1 1 calc R . .
C8 C -0.2406(4) 0.0785(2) 0.77549(16) 0.0554(10) Uani 1 1 d . . .
H8A H -0.1585 0.0919 0.7604 0.083 Uiso 1 1 calc R . .
H8B H -0.3031 0.1078 0.7541 0.083 Uiso 1 1 calc R . .
H8C H -0.2555 0.0257 0.7682 0.083 Uiso 1 1 calc R . .
C9 C -0.1945(3) 0.19579(18) 0.86949(17) 0.0475(9) Uani 1 1 d . . .
H9A H -0.2129 0.2126 0.9110 0.071 Uiso 1 1 calc R . .
H9B H -0.2364 0.2280 0.8401 0.071 Uiso 1 1 calc R . .
H9C H -0.1053 0.1978 0.8626 0.071 Uiso 1 1 calc R . .
C10 C -0.0800(3) 0.10853(18) 0.98433(14) 0.0324(8) Uani 1 1 d . . .
C11 C 0.0213(3) 0.15608(18) 0.99095(14) 0.0378(8) Uani 1 1 d . . .
H11 H 0.0971 0.1437 0.9717 0.045 Uiso 1 1 calc R . .
C12 C 0.0139(3) 0.22023(19) 1.02458(15) 0.0436(9) Uani 1 1 d . . .
H12 H 0.0838 0.2517 1.0279 0.052 Uiso 1 1 calc R . .
C13 C -0.0951(3) 0.2390(2) 1.05361(16) 0.0446(9) Uani 1 1 d . . .
H13 H -0.1003 0.2834 1.0767 0.054 Uiso 1 1 calc R . .
C14 C -0.1961(3) 0.1930(2) 1.04878(15) 0.0440(9) Uani 1 1 d . . .
H14 H -0.2711 0.2054 1.0687 0.053 Uiso 1 1 calc R . .
C15 C -0.1878(3) 0.12829(19) 1.01466(14) 0.0382(8) Uani 1 1 d . . .
H15 H -0.2576 0.0967 1.0120 0.046 Uiso 1 1 calc R . .
C16 C 0.1776(3) -0.10331(18) 0.93730(13) 0.0337(7) Uani 1 1 d . . .
C17 C 0.1945(3) -0.17544(19) 0.95748(17) 0.0468(9) Uani 1 1 d . . .
H17 H 0.1253 -0.2074 0.9610 0.056 Uiso 1 1 calc R . .
C18 C 0.3112(4) -0.2018(2) 0.97260(19) 0.0547(10) Uani 1 1 d . . .
H18 H 0.3206 -0.2513 0.9867 0.066 Uiso 1 1 calc R . .
C19 C 0.4124(3) -0.1572(2) 0.96742(17) 0.0477(10) Uani 1 1 d . . .
H19 H 0.4918 -0.1753 0.9780 0.057 Uiso 1 1 calc R . .
C20 C 0.3981(3) -0.0862(2) 0.94674(17) 0.0484(10) Uani 1 1 d . . .
H20 H 0.4684 -0.0553 0.9419 0.058 Uiso 1 1 calc R . .
C21 C 0.2822(3) -0.0591(2) 0.93282(16) 0.0425(9) Uani 1 1 d . . .
H21 H 0.2738 -0.0092 0.9199 0.051 Uiso 1 1 calc R . .
C22 C -0.0642(5) -0.1534(3) 0.74776(19) 0.0825(15) Uani 1 1 d . . .
H22A H -0.1510 -0.1409 0.7547 0.124 Uiso 1 1 calc R . .
H22B H -0.0588 -0.1967 0.7209 0.124 Uiso 1 1 calc R . .
H22C H -0.0223 -0.1113 0.7286 0.124 Uiso 1 1 calc R . .
C23 C -0.0537(6) -0.2654(3) 0.8485(2) 0.099(2) Uani 1 1 d . . .
H23A H -0.0112 -0.2815 0.8857 0.148 Uiso 1 1 calc R . .
H23B H -0.0423 -0.3027 0.8165 0.148 Uiso 1 1 calc R . .
H23C H -0.1419 -0.2595 0.8570 0.148 Uiso 1 1 calc R . .
C24 C 0.1769(4) -0.1912(2) 0.80305(19) 0.0696(13) Uani 1 1 d . . .
H24A H 0.2117 -0.1460 0.7852 0.104 Uiso 1 1 calc R . .
H24B H 0.1830 -0.2318 0.7736 0.104 Uiso 1 1 calc R . .
H24C H 0.2228 -0.2041 0.8400 0.104 Uiso 1 1 calc R . .
C25 C 0.0870(7) 0.0173(3) 0.6124(3) 0.127(3) Uani 1 1 d . . .
H25A H 0.1192 0.0513 0.5808 0.153 Uiso 1 1 calc R . .
H25B H 0.0560 0.0473 0.6470 0.153 Uiso 1 1 calc R . .
C26 C -0.0126(6) -0.0291(4) 0.5873(3) 0.116(2) Uani 1 1 d . . .
H26A H -0.0577 -0.0030 0.5545 0.140 Uiso 1 1 calc R . .
H26B H -0.0717 -0.0441 0.6194 0.140 Uiso 1 1 calc R . .
C27 C 0.0557(6) -0.0937(4) 0.5632(3) 0.127(3) Uani 1 1 d . . .
H27A H 0.0770 -0.0861 0.5198 0.153 Uiso 1 1 calc R . .
H27B H 0.0055 -0.1393 0.5669 0.153 Uiso 1 1 calc R . .
C28 C 0.1693(5) -0.0996(3) 0.6009(3) 0.0893(16) Uani 1 1 d . . .
H28A H 0.1620 -0.1416 0.6297 0.107 Uiso 1 1 calc R . .
H28B H 0.2418 -0.1085 0.5744 0.107 Uiso 1 1 calc R . .
C29 C 0.2973(3) 0.1248(2) 0.76766(17) 0.0517(10) Uani 1 1 d . . .
H29A H 0.2785 0.1652 0.7385 0.062 Uiso 1 1 calc R . .
H29B H 0.3878 0.1224 0.7736 0.062 Uiso 1 1 calc R . .
C30 C 0.2333(4) 0.1378(2) 0.82713(17) 0.0515(9) Uani 1 1 d . . .
H30A H 0.2213 0.1914 0.8348 0.062 Uiso 1 1 calc R . .
H30B H 0.2802 0.1159 0.8614 0.062 Uiso 1 1 calc R . .
C31 C 0.1117(3) 0.0990(2) 0.81839(18) 0.0551(10) Uani 1 1 d . . .
H31A H 0.0747 0.0848 0.8579 0.066 Uiso 1 1 calc R . .
H31B H 0.0528 0.1304 0.7956 0.066 Uiso 1 1 calc R . .
C32 C 0.1484(4) 0.0320(2) 0.7822(2) 0.0580(11) Uani 1 1 d . . .
H32A H 0.1727 -0.0090 0.8096 0.070 Uiso 1 1 calc R . .
H32B H 0.0793 0.0152 0.7562 0.070 Uiso 1 1 calc R . .
C33 C 0.5589(5) 0.0468(3) 0.6304(2) 0.0963(19) Uani 1 1 d . . .
H33A H 0.5826 0.0193 0.5931 0.116 Uiso 1 1 calc R . .
H33B H 0.5987 0.0240 0.6664 0.116 Uiso 1 1 calc R . .
C34 C 0.5884(7) 0.1344(4) 0.6250(3) 0.138(3) Uani 1 1 d . . .
H34A H 0.5893 0.1583 0.6656 0.165 Uiso 1 1 calc R . .
H34B H 0.6686 0.1432 0.6047 0.165 Uiso 1 1 calc R . .
C35 C 0.4865(7) 0.1616(4) 0.5880(3) 0.130(2) Uani 1 1 d . . .
H35A H 0.5052 0.1561 0.5441 0.156 Uiso 1 1 calc R . .
H35B H 0.4702 0.2145 0.5967 0.156 Uiso 1 1 calc R . .
C36 C 0.3807(7) 0.1162(3) 0.6049(3) 0.112(2) Uani 1 1 d . . .
H36A H 0.3348 0.1003 0.5682 0.134 Uiso 1 1 calc R . .
H36B H 0.3241 0.1443 0.6318 0.134 Uiso 1 1 calc R . .
C37 C 0.4671(5) -0.1451(2) 0.6810(2) 0.0798(14) Uani 1 1 d . . .
H37A H 0.4014 -0.1806 0.6697 0.096 Uiso 1 1 calc R . .
H37B H 0.5049 -0.1255 0.6433 0.096 Uiso 1 1 calc R . .
C38 C 0.5587(7) -0.1811(4) 0.7181(3) 0.145(3) Uani 1 1 d . . .
H38A H 0.6424 -0.1641 0.7065 0.174 Uiso 1 1 calc R . .
H38B H 0.5544 -0.2355 0.7127 0.174 Uiso 1 1 calc R . .
C39 C 0.5313(5) -0.1605(3) 0.7829(2) 0.0836(15) Uani 1 1 d . . .
H39A H 0.4731 -0.1960 0.8018 0.100 Uiso 1 1 calc R . .
H39B H 0.6076 -0.1584 0.8076 0.100 Uiso 1 1 calc R . .
C40 C 0.4742(4) -0.0853(2) 0.77628(18) 0.0608(11) Uani 1 1 d . . .
H40A H 0.4122 -0.0767 0.8086 0.073 Uiso 1 1 calc R . .
H40B H 0.5379 -0.0461 0.7788 0.073 Uiso 1 1 calc R . .
Li1 Li 0.3206(7) -0.0066(3) 0.6836(3) 0.0537(16) Uani 1 1 d . . .

loop_
_atom_site_aniso_label
_atom_site_aniso_U_11
_atom_site_aniso_U_22
_atom_site_aniso_U_33
_atom_site_aniso_U_23
_atom_site_aniso_U_13
_atom_site_aniso_U_12
P1 0.0432(5) 0.0337(5) 0.0551(6) -0.0001(4) -0.0149(5) -0.0039(4)
Si1 0.0423(5) 0.0365(5) 0.0368(5) 0.0014(4) -0.0084(4) 0.0020(5)
Si2 0.0672(7) 0.0394(6) 0.0409(6) -0.0102(5) 0.0060(5) -0.0146(5)
O1 0.118(2) 0.0440(16) 0.0618(19) -0.0129(14) -0.0360(18) 0.0173(16)
O2 0.0565(14) 0.0418(14) 0.0487(15) -0.0118(12) 0.0103(13) -0.0071(13)
O3 0.115(3) 0.060(2) 0.086(2) 0.0163(18) 0.044(2) 0.0116(19)
O4 0.0678(16) 0.0400(15) 0.0493(16) -0.0059(12) -0.0051(13) 0.0105(13)
C1 0.0368(18) 0.0330(19) 0.036(2) -0.0016(15) -0.0022(16) -0.0017(15)
C2 0.0322(17) 0.0346(19) 0.0300(19) 0.0013(15) 0.0015(15) -0.0038(14)
C3 0.0331(17) 0.0351(18) 0.0263(18) -0.0029(14) -0.0022(14) 0.0023(15)
C4 0.0351(17) 0.0315(18) 0.0324(18) 0.0051(15) 0.0013(14) -0.0006(15)
C5 0.0430(18) 0.0309(17) 0.0386(19) 0.0007(16) -0.0014(16) -0.0023(15)
C6 0.0352(18) 0.043(2) 0.092(3) 0.015(2) 0.001(2) -0.0011(18)
C7 0.044(2) 0.056(2) 0.062(3) 0.001(2) -0.0104(19) 0.0060(18)
C8 0.067(2) 0.058(2) 0.041(2) 0.0039(18) -0.012(2) 0.005(2)
C9 0.060(2) 0.037(2) 0.046(2) 0.0069(17) -0.0035(18) 0.0044(17)
C10 0.0372(18) 0.0345(19) 0.0254(17) 0.0023(15) -0.0042(14) 0.0045(15)
C11 0.0358(18) 0.043(2) 0.0348(19) 0.0008(16) -0.0017(15) 0.0011(16)
C12 0.044(2) 0.044(2) 0.043(2) -0.0077(17) -0.0035(18) -0.0060(17)
C13 0.052(2) 0.040(2) 0.041(2) -0.0093(17) -0.0028(18) 0.0042(18)
C14 0.0396(19) 0.055(2) 0.038(2) -0.0099(18) 0.0025(16) 0.0092(18)
C15 0.0369(18) 0.043(2) 0.0346(19) -0.0010(16) 0.0019(16) -0.0019(16)
C16 0.0420(18) 0.0341(18) 0.0249(17) -0.0034(14) 0.0065(15) 0.0032(17)
C17 0.044(2) 0.034(2) 0.063(2) 0.0051(18) 0.0116(18) 0.0030(17)
C18 0.057(2) 0.039(2) 0.067(3) 0.0127(19) 0.010(2) 0.019(2)
C19 0.042(2) 0.049(2) 0.052(2) 0.0007(19) 0.0034(18) 0.0132(18)
C20 0.040(2) 0.047(3) 0.058(2) 0.0117(19) -0.0054(18) -0.0011(17)
C21 0.045(2) 0.036(2) 0.046(2) 0.0085(17) -0.0038(16) -0.0030(16)
C22 0.097(4) 0.105(4) 0.046(3) -0.017(3) -0.008(2) -0.013(3)
C23 0.157(5) 0.058(3) 0.082(4) -0.031(3) 0.042(4) -0.052(3)
C24 0.088(3) 0.063(3) 0.058(3) -0.024(2) 0.018(2) 0.007(3)
C25 0.195(7) 0.076(4) 0.112(5) -0.019(3) -0.087(5) 0.057(4)
C26 0.116(5) 0.134(6) 0.098(4) 0.011(4) -0.047(4) 0.020(5)
C27 0.146(5) 0.088(4) 0.148(6) -0.034(4) -0.080(5) 0.020(4)
C28 0.103(4) 0.060(3) 0.105(4) -0.038(3) -0.022(3) 0.003(3)
C29 0.050(2) 0.056(2) 0.049(2) -0.0132(19) 0.0007(18) -0.0113(18)
C30 0.063(2) 0.045(2) 0.046(2) -0.0055(18) 0.007(2) -0.0052(19)
C31 0.055(2) 0.061(3) 0.050(2) 0.001(2) 0.0128(19) -0.007(2)
C32 0.062(3) 0.049(2) 0.062(3) -0.006(2) 0.010(2) -0.020(2)
C33 0.104(4) 0.128(5) 0.057(3) 0.003(3) -0.023(3) -0.051(4)
C34 0.189(7) 0.135(6) 0.088(4) 0.058(4) -0.075(5) -0.095(5)
C35 0.189(7) 0.097(5) 0.104(5) 0.001(4) -0.010(5) -0.035(5)
C36 0.180(7) 0.072(4) 0.083(4) 0.034(3) 0.051(4) 0.024(4)
C37 0.093(3) 0.059(3) 0.088(3) -0.027(3) -0.017(3) 0.033(3)
C38 0.157(6) 0.167(7) 0.112(5) -0.065(5) -0.063(5) 0.115(6)
C39 0.073(3) 0.082(3) 0.096(4) 0.014(3) -0.037(3) 0.013(3)
C40 0.068(2) 0.064(3) 0.051(2) -0.004(2) -0.014(2) -0.013(2)
Li1 0.076(4) 0.041(3) 0.045(4) -0.001(3) -0.003(3) 0.012(3)

loop_
_geom_bond_atom_site_label_1
_geom_bond_atom_site_label_2
_geom_bond_distance
_geom_bond_site_symmetry_2
_geom_bond_publ_flag
P1 C1 1.803(3) . ?
P1 C5 1.816(3) . ?
P1 C6 1.856(4) . ?
Si1 C1 1.845(3) . ?
Si1 C9 1.877(4) . ?
Si1 C7 1.879(4) . ?
Si1 C8 1.882(4) . ?
Si2 C5 1.854(3) . ?
Si2 C24 1.863(5) . ?
Si2 C23 1.865(4) . ?
Si2 C22 1.879(4) . ?
O1 C28 1.400(5) . ?
O1 C25 1.464(6) . ?
O1 Li1 1.912(8) . ?
O2 C32 1.437(4) . ?
O2 C29 1.438(4) . ?
O2 Li1 1.911(7) . ?
O3 C33 1.396(6) . ?
O3 C36 1.460(6) . ?
O3 Li1 1.899(8) . ?
O4 C37 1.442(5) . ?
O4 C40 1.446(5) . ?
O4 Li1 1.907(6) . ?
C1 C2 1.398(4) . ?
C2 C3 1.398(4) . ?
C2 C10 1.484(4) . ?
C3 C4 1.420(4) . ?
C4 C5 1.392(4) . ?
C4 C16 1.507(4) . ?
C10 C15 1.391(4) . ?
C10 C11 1.401(4) . ?
C11 C12 1.375(5) . ?
C12 C13 1.385(5) . ?
C13 C14 1.378(5) . ?
C14 C15 1.390(5) . ?
C16 C17 1.387(5) . ?
C16 C21 1.389(4) . ?
C17 C18 1.392(5) . ?
C18 C19 1.364(5) . ?
C19 C20 1.369(5) . ?
C20 C21 1.383(5) . ?
C25 C26 1.474(8) . ?
C26 C27 1.479(8) . ?
C27 C28 1.487(7) . ?
C29 C30 1.497(5) . ?
C30 C31 1.504(5) . ?
C31 C32 1.500(5) . ?
C33 C34 1.618(8) . ?
C34 C35 1.456(9) . ?
C35 C36 1.457(8) . ?
C37 C38 1.439(7) . ?
C38 C39 1.500(8) . ?
C39 C40 1.500(6) . ?
